data_4500274
loop_
_publ_author_name
'Xu, Jing'
'Su, Weiping'
'Hong, Maochun'

_publ_section_title
;
 A Series of Lanthanide Secondary Building Units Based
 Metal&#x2212;Organic Frameworks Constructed by Organic
 Pyridine-2,6-Dicarboxylate and Inorganic Sulfate
;
_journal_issue 1
_journal_name_full 'Crystal Growth &amp; Design'
_journal_page_first 337
_journal_paper_doi 10.1021/cg101343k
_journal_volume 11
_journal_year 2011
_chemical_formula_sum 'C28 H23 Eu3 N4 O26 S'
_chemical_formula_weight 1319.44
_chemical_name_systematic
; 
 ? 
;
_space_group_IT_number 2
_symmetry_cell_setting triclinic
_symmetry_space_group_name_Hall '-P 1'
_symmetry_space_group_name_H-M 'P -1'
_atom_sites_solution_hydrogens geom
_atom_sites_solution_primary direct
_atom_sites_solution_secondary difmap
_audit_creation_method SHELXL-97
_cell_angle_alpha 81.327(7)
_cell_angle_beta 78.600(5)
_cell_angle_gamma 79.416(6)
_cell_formula_units_Z 2
_cell_length_a 10.0495(2)
_cell_length_b 11.0245(4)
_cell_length_c 18.1435(4)
_cell_measurement_reflns_used 5232
_cell_measurement_temperature 293(2)
_cell_measurement_theta_max 27.4758
_cell_measurement_theta_min 2.0938
_cell_volume 1923.23(10)
_computing_cell_refinement 'CrystalClear (Rigaku Corp., 2000)'
_computing_data_collection 'CrystalClear (Rigaku Corp., 2000)'
_computing_data_reduction 'CrystalClear (Rigaku Corp., 2000)'
_computing_molecular_graphics SHELXTL
_computing_publication_material SHELXTL
_computing_structure_refinement 'SHELXL-97 (Sheldrick, 1997)'
_computing_structure_solution 'SHELXS-97 (Sheldrick, 1990)'
_diffrn_ambient_temperature 293(2)
_diffrn_measured_fraction_theta_full 0.952
_diffrn_measured_fraction_theta_max 0.952
_diffrn_measurement_device_type 'SCXmini CCD'
_diffrn_measurement_method CCD_Profile_fitting
_diffrn_radiation_monochromator graphite
_diffrn_radiation_source 'fine-focus sealed tube'
_diffrn_radiation_type MoK\a
_diffrn_radiation_wavelength 0.71073
_diffrn_reflns_av_R_equivalents 0.0254
_diffrn_reflns_av_sigmaI/netI 0.0385
_diffrn_reflns_limit_h_max 13
_diffrn_reflns_limit_h_min -13
_diffrn_reflns_limit_k_max 14
_diffrn_reflns_limit_k_min -13
_diffrn_reflns_limit_l_max 23
_diffrn_reflns_limit_l_min -23
_diffrn_reflns_number 14831
_diffrn_reflns_theta_full 27.48
_diffrn_reflns_theta_max 27.48
_diffrn_reflns_theta_min 2.09
_diffrn_standards_decay_% none
_diffrn_standards_interval_count none
_diffrn_standards_interval_time none
_diffrn_standards_number none
_exptl_absorpt_coefficient_mu 4.991
_exptl_absorpt_correction_T_max 0.369
_exptl_absorpt_correction_T_min 0.181
_exptl_absorpt_correction_type multi-scan
_exptl_absorpt_process_details 'SADABS (Sheldrick, 1996)'
_exptl_crystal_colour White
_exptl_crystal_density_diffrn 2.278
_exptl_crystal_density_method 'not measured'
_exptl_crystal_description Prism
_exptl_crystal_F_000 1264
_exptl_crystal_size_max 0.4000
_exptl_crystal_size_mid 0.3000
_exptl_crystal_size_min 0.2000
_refine_diff_density_max 2.385
_refine_diff_density_min -1.524
_refine_diff_density_rms 0.199
_refine_ls_extinction_coef 0.00035(15)
_refine_ls_extinction_expression Fc^*^=kFc[1+0.001xFc^2^\l^3^/sin(2\q)]^-1/4^
_refine_ls_extinction_method SHELXL
_refine_ls_goodness_of_fit_ref 1.113
_refine_ls_hydrogen_treatment constr
_refine_ls_matrix_type full
_refine_ls_number_parameters 555
_refine_ls_number_reflns 8389
_refine_ls_number_restraints 0
_refine_ls_restrained_S_all 1.113
_refine_ls_R_factor_all 0.0444
_refine_ls_R_factor_gt 0.0364
_refine_ls_shift/su_max 0.001
_refine_ls_shift/su_mean 0.000
_refine_ls_structure_factor_coef Fsqd
_refine_ls_weighting_details 'calc w=1/[\s^2^(Fo^2^)+(0.0564P)^2^+1.7711P] where P=(Fo^2^+2Fc^2^)/3'
_refine_ls_weighting_scheme calc
_refine_ls_wR_factor_gt 0.0920
_refine_ls_wR_factor_ref 0.0998
_reflns_number_gt 7239
_reflns_number_total 8389
_reflns_threshold_expression >2sigma(I)
_cod_data_source_file cg101343k_si_002.cif
_cod_data_source_block 1
_cod_depositor_comments
;
The following automatic conversions were performed:

'_symmetry_cell_setting' value 'Triclinic' changed to 'triclinic'
according to /home/saulius/struct/CIF-dictionaries/cif_core.dic
dictionary named 'cif_core.dic' version 2.4.1 from
2010-06-29.

'_exptl_absorpt_correction_type' value 'Multi-scan'
changed to 'multi-scan' according to
/home/saulius/struct/CIF-dictionaries/cif_core.dic dictionary named
'cif_core.dic' version 2.4.1 from 2010-06-29.

Automatic conversion script
Id: cif_fix_values 1715 2011-07-08 13:25:40Z adriana 
;
_cod_original_cell_volume 1923.23(9)
_cod_original_sg_symbol_H-M P-1
_cod_database_code 4500274

loop_
_symmetry_equiv_pos_as_xyz
'x, y, z'
'-x, -y, -z'

loop_
_atom_site_label
_atom_site_type_symbol
_atom_site_fract_x
_atom_site_fract_y
_atom_site_fract_z
_atom_site_U_iso_or_equiv
_atom_site_adp_type
_atom_site_occupancy
_atom_site_symmetry_multiplicity
_atom_site_calc_flag
_atom_site_refinement_flags
Eu1 Eu 0.25525(3) -0.26776(2) 0.296809(14) 0.01711(8) Uani 1 1 d .
Eu2 Eu 0.27738(2) 0.28178(2) 0.135742(14) 0.01527(8) Uani 1 1 d .
Eu3 Eu -0.11398(2) 0.58483(2) 0.094544(14) 0.01567(8) Uani 1 1 d .
S S -0.24861(12) 0.43688(12) -0.00178(7) 0.0164(3) Uani 1 1 d .
N1 N 0.0787(4) -0.3992(4) 0.3696(2) 0.0187(9) Uani 1 1 d .
N2 N 0.3903(5) -0.1438(4) 0.3560(3) 0.0210(9) Uani 1 1 d .
N3 N -0.2155(4) 0.4595(4) 0.2130(2) 0.0183(9) Uani 1 1 d .
N4 N -0.1030(4) 0.8146(4) 0.0867(2) 0.0173(9) Uani 1 1 d .
O1 O 0.0842(4) -0.1752(4) 0.3993(2) 0.0309(10) Uani 1 1 d .
O2 O -0.1182(5) -0.1699(5) 0.4788(3) 0.0506(14) Uani 1 1 d .
O3 O 0.2903(4) -0.4820(4) 0.2700(2) 0.0287(9) Uani 1 1 d .
O4 O 0.1956(4) -0.6437(4) 0.2577(2) 0.0280(9) Uani 1 1 d .
O5 O 0.3479(4) -0.3697(4) 0.4134(2) 0.0231(8) Uani 1 1 d .
O6 O 0.5050(5) -0.3879(4) 0.4876(2) 0.0318(10) Uani 1 1 d .
H6 H 0.4202 -0.4026 0.5256 0.080 Uiso 1 1 d R
O7 O 0.2689(4) -0.0575(4) 0.2400(2) 0.0294(9) Uani 1 1 d .
O8 O 0.3604(4) 0.1170(4) 0.2195(2) 0.0273(9) Uani 1 1 d .
O9 O 0.0523(4) 0.2037(3) 0.2018(2) 0.0240(8) Uani 1 1 d .
O10 O 0.0283(4) 0.3908(4) 0.1380(2) 0.0228(8) Uani 1 1 d .
O11 O -0.3203(4) 0.6881(4) 0.1663(2) 0.0237(8) Uani 1 1 d .
O12 O -0.5046(4) 0.6872(4) 0.2574(2) 0.0298(9) Uani 1 1 d .
O13 O 0.0005(4) 0.6433(4) 0.1852(2) 0.0288(9) Uani 1 1 d .
O14 O 0.0466(4) 0.7859(4) 0.2489(2) 0.0303(9) Uani 1 1 d .
O15 O -0.1991(4) 0.7219(3) -0.0120(2) 0.0217(8) Uani 1 1 d .
O16 O -0.2574(4) 0.9046(4) -0.0756(2) 0.0239(8) Uani 1 1 d .
O17 O 0.3049(5) -0.2767(5) 0.1563(3) 0.0503(14) Uani 1 1 d .
O18 O 0.4849(4) 0.2179(4) 0.0505(2) 0.0336(10) Uani 1 1 d .
H18C H 0.5117 0.1398 0.0540 0.080 Uiso 1 1 d R
H18D H 0.5551 0.2531 0.0334 0.080 Uiso 1 1 d R
O19 O 0.4681(4) 0.3679(4) 0.1686(2) 0.0281(9) Uani 1 1 d .
H19A H 0.5295 0.3382 0.1954 0.080 Uiso 1 1 d R
H19B H 0.4865 0.4376 0.1457 0.080 Uiso 1 1 d R
O20 O -0.0971(3) 0.4336(3) -0.0049(2) 0.0189(8) Uani 1 1 d .
O21 O -0.3136(4) 0.4966(4) 0.0668(2) 0.0255(9) Uani 1 1 d .
O22 O -0.2897(4) 0.5115(3) -0.0705(2) 0.0236(8) Uani 1 1 d .
O23 O -0.2794(4) 0.3128(4) 0.0030(2) 0.0287(9) Uani 1 1 d .
O24 O 0.0589(10) 0.0971(7) 0.3613(4) 0.127(4) Uani 1 1 d .
H24C H 0.0835 0.1485 0.3234 0.080 Uiso 1 1 d R
H24D H 0.0378 0.0363 0.3448 0.080 Uiso 1 1 d R
O25 O 0.5002(5) 0.1208(5) -0.0842(3) 0.0478(13) Uani 1 1 d .
H25C H 0.5827 0.1221 -0.1065 0.080 Uiso 1 1 d R
H25D H 0.4484 0.1729 -0.1098 0.080 Uiso 1 1 d R
O26 O -0.1602(10) 0.0810(10) 0.4713(6) 0.125(3) Uiso 1 1 d .
H26A H -0.1987 0.0277 0.5032 0.080 Uiso 1 1 d R
H26B H -0.1847 0.1510 0.4884 0.080 Uiso 1 1 d R
C1 C -0.0273(5) -0.3518(6) 0.4193(3) 0.0257(12) Uani 1 1 d .
C2 C -0.1352(6) -0.4161(6) 0.4521(3) 0.0323(14) Uani 1 1 d .
H2A H -0.2088 -0.3806 0.4860 0.039 Uiso 1 1 calc R
C3 C -0.1308(7) -0.5330(7) 0.4333(4) 0.0394(16) Uani 1 1 d .
H3A H -0.2001 -0.5791 0.4557 0.047 Uiso 1 1 calc R
C4 C -0.0227(6) -0.5813(6) 0.3809(3) 0.0286(13) Uani 1 1 d .
H4A H -0.0189 -0.6598 0.3669 0.034 Uiso 1 1 calc R
C5 C 0.0793(6) -0.5117(5) 0.3496(3) 0.0209(11) Uani 1 1 d .
C6 C -0.0200(6) -0.2220(6) 0.4333(3) 0.0288(13) Uani 1 1 d .
C7 C 0.1982(6) -0.5507(5) 0.2880(3) 0.0237(12) Uani 1 1 d .
C8 C 0.4598(6) -0.1980(5) 0.4109(3) 0.0253(12) Uani 1 1 d .
C9 C 0.5532(9) -0.1430(7) 0.4337(4) 0.050(2) Uani 1 1 d .
H9A H 0.5989 -0.1822 0.4728 0.060 Uiso 1 1 calc R
C10 C 0.5789(11) -0.0263(8) 0.3970(6) 0.069(3) Uani 1 1 d .
H10A H 0.6433 0.0128 0.4107 0.083 Uiso 1 1 calc R
C11 C 0.5077(9) 0.0293(7) 0.3405(5) 0.055(2) Uani 1 1 d .
H11A H 0.5208 0.1080 0.3164 0.066 Uiso 1 1 calc R
C12 C 0.4157(6) -0.0335(5) 0.3199(3) 0.0255(12) Uani 1 1 d .
C13 C 0.4331(6) -0.3277(5) 0.4396(3) 0.0229(11) Uani 1 1 d .
C14 C 0.3404(6) 0.0122(5) 0.2545(3) 0.0221(11) Uani 1 1 d .
C15 C -0.1580(5) 0.3433(5) 0.2337(3) 0.0196(11) Uani 1 1 d .
C16 C -0.2203(6) 0.2680(5) 0.2935(3) 0.0255(12) Uani 1 1 d .
H16A H -0.1794 0.1864 0.3055 0.031 Uiso 1 1 calc R
C17 C -0.3441(6) 0.3158(6) 0.3352(3) 0.0289(13) Uani 1 1 d .
H17A H -0.3878 0.2672 0.3759 0.035 Uiso 1 1 calc R
C18 C -0.4019(6) 0.4368(5) 0.3154(3) 0.0278(13) Uani 1 1 d .
H18A H -0.4838 0.4718 0.3437 0.033 Uiso 1 1 calc R
C19 C -0.3368(5) 0.5061(5) 0.2528(3) 0.0204(11) Uani 1 1 d .
C20 C -0.0190(5) 0.3075(5) 0.1886(3) 0.0187(11) Uani 1 1 d .
C21 C -0.3925(5) 0.6374(5) 0.2234(3) 0.0194(11) Uani 1 1 d .
C22 C -0.0578(6) 0.8555(5) 0.1411(3) 0.0233(12) Uani 1 1 d .
C23 C -0.0648(7) 0.9822(6) 0.1457(4) 0.0341(14) Uani 1 1 d .
H23A H -0.0300 1.0087 0.1833 0.041 Uiso 1 1 calc R
C24 C -0.1242(8) 1.0654(6) 0.0935(4) 0.0378(16) Uani 1 1 d .
H24A H -0.1310 1.1502 0.0954 0.045 Uiso 1 1 calc R
C25 C -0.1746(7) 1.0236(6) 0.0375(3) 0.0298(13) Uani 1 1 d .
H25A H -0.2166 1.0796 0.0020 0.036 Uiso 1 1 calc R
C26 C -0.1611(5) 0.8981(5) 0.0358(3) 0.0214(11) Uani 1 1 d .
C27 C 0.0024(5) 0.7521(5) 0.1960(3) 0.0232(11) Uani 1 1 d .
C28 C -0.2094(5) 0.8407(5) -0.0217(3) 0.0203(11) Uani 1 1 d .

loop_
_atom_site_aniso_label
_atom_site_aniso_U_11
_atom_site_aniso_U_22
_atom_site_aniso_U_33
_atom_site_aniso_U_23
_atom_site_aniso_U_13
_atom_site_aniso_U_12
Eu1 0.01821(14) 0.01726(15) 0.01645(14) -0.00275(10) -0.00377(10) -0.00290(10)
Eu2 0.01673(13) 0.01444(15) 0.01455(13) -0.00104(10) -0.00390(9) -0.00157(10)
Eu3 0.01515(13) 0.01610(15) 0.01502(13) -0.00154(10) -0.00255(9) -0.00096(10)
S 0.0161(6) 0.0155(6) 0.0181(6) 0.0001(5) -0.0041(5) -0.0041(5)
N1 0.018(2) 0.024(2) 0.014(2) -0.0029(17) -0.0027(16) -0.0016(18)
N2 0.023(2) 0.020(2) 0.020(2) -0.0023(18) -0.0057(18) -0.0014(19)
N3 0.018(2) 0.019(2) 0.017(2) -0.0032(17) -0.0038(17) 0.0002(18)
N4 0.018(2) 0.018(2) 0.016(2) -0.0011(17) -0.0036(16) -0.0048(18)
O1 0.031(2) 0.030(2) 0.031(2) -0.0148(19) 0.0013(18) -0.0029(19)
O2 0.038(3) 0.051(3) 0.059(3) -0.028(3) 0.013(2) -0.002(2)
O3 0.026(2) 0.028(2) 0.033(2) -0.0135(18) 0.0041(17) -0.0093(18)
O4 0.038(2) 0.026(2) 0.022(2) -0.0094(17) 0.0008(17) -0.0101(19)
O5 0.0224(18) 0.023(2) 0.025(2) 0.0009(16) -0.0068(15) -0.0051(16)
O6 0.040(2) 0.024(2) 0.033(2) 0.0094(18) -0.0201(19) -0.0039(19)
O7 0.039(2) 0.022(2) 0.033(2) 0.0051(17) -0.0225(19) -0.0109(19)
O8 0.034(2) 0.024(2) 0.025(2) 0.0071(17) -0.0134(17) -0.0062(18)
O9 0.0227(18) 0.0127(19) 0.032(2) 0.0011(16) -0.0018(16) 0.0021(15)
O10 0.0203(18) 0.022(2) 0.023(2) 0.0009(16) 0.0005(15) -0.0015(16)
O11 0.0211(18) 0.022(2) 0.024(2) -0.0003(16) 0.0003(16) 0.0004(16)
O12 0.0211(19) 0.030(2) 0.034(2) -0.0056(18) 0.0042(17) 0.0011(17)
O13 0.037(2) 0.023(2) 0.031(2) -0.0029(17) -0.0190(18) -0.0022(18)
O14 0.035(2) 0.032(2) 0.031(2) -0.0059(18) -0.0199(18) -0.0052(19)
O15 0.0286(19) 0.0157(19) 0.0208(19) -0.0035(15) -0.0072(16) 0.0005(16)
O16 0.033(2) 0.020(2) 0.0207(19) 0.0012(16) -0.0153(16) -0.0027(17)
O17 0.056(3) 0.079(4) 0.023(2) -0.013(2) 0.000(2) -0.029(3)
O18 0.0194(19) 0.043(3) 0.039(2) -0.014(2) 0.0032(17) -0.0062(19)
O19 0.030(2) 0.028(2) 0.029(2) -0.0024(17) -0.0117(17) -0.0059(18)
O20 0.0124(16) 0.024(2) 0.0199(18) 0.0006(15) -0.0035(14) -0.0037(15)
O21 0.0222(18) 0.035(2) 0.0200(19) -0.0095(17) 0.0002(15) -0.0039(17)
O22 0.032(2) 0.017(2) 0.024(2) 0.0028(16) -0.0124(16) -0.0050(16)
O23 0.029(2) 0.020(2) 0.040(2) -0.0025(18) -0.0077(18) -0.0077(17)
O24 0.181(10) 0.074(6) 0.073(5) 0.011(4) 0.037(6) 0.040(6)
O25 0.052(3) 0.048(3) 0.038(3) -0.007(2) 0.000(2) -0.002(3)
C1 0.020(3) 0.031(3) 0.028(3) -0.012(2) -0.001(2) -0.004(2)
C2 0.028(3) 0.042(4) 0.025(3) -0.008(3) 0.006(2) -0.009(3)
C3 0.030(3) 0.058(5) 0.033(4) -0.002(3) -0.003(3) -0.021(3)
C4 0.034(3) 0.030(3) 0.025(3) -0.005(2) -0.001(2) -0.015(3)
C5 0.026(3) 0.019(3) 0.018(3) -0.002(2) -0.005(2) -0.003(2)
C6 0.023(3) 0.035(4) 0.028(3) -0.012(3) -0.001(2) 0.001(2)
C7 0.030(3) 0.020(3) 0.022(3) -0.002(2) -0.006(2) -0.006(2)
C8 0.030(3) 0.020(3) 0.026(3) 0.004(2) -0.008(2) -0.008(2)
C9 0.067(5) 0.041(4) 0.052(5) 0.020(3) -0.045(4) -0.020(4)
C10 0.100(7) 0.039(5) 0.094(7) 0.022(4) -0.078(6) -0.036(5)
C11 0.079(6) 0.033(4) 0.068(5) 0.020(4) -0.049(5) -0.028(4)
C12 0.035(3) 0.018(3) 0.026(3) 0.002(2) -0.016(2) -0.003(2)
C13 0.028(3) 0.021(3) 0.019(3) 0.002(2) -0.008(2) -0.003(2)
C14 0.026(3) 0.021(3) 0.018(3) 0.004(2) -0.008(2) 0.002(2)
C15 0.017(2) 0.020(3) 0.022(3) -0.004(2) -0.006(2) 0.000(2)
C16 0.026(3) 0.019(3) 0.027(3) -0.002(2) 0.000(2) 0.001(2)
C17 0.028(3) 0.029(3) 0.028(3) 0.004(2) 0.001(2) -0.012(3)
C18 0.026(3) 0.022(3) 0.030(3) -0.006(2) 0.013(2) -0.006(2)
C19 0.018(2) 0.025(3) 0.019(3) -0.005(2) -0.002(2) -0.005(2)
C20 0.020(2) 0.022(3) 0.018(2) -0.005(2) -0.008(2) -0.004(2)
C21 0.018(2) 0.019(3) 0.022(3) -0.006(2) -0.005(2) 0.000(2)
C22 0.024(3) 0.025(3) 0.023(3) -0.004(2) -0.006(2) -0.005(2)
C23 0.046(4) 0.025(3) 0.039(4) -0.007(3) -0.021(3) -0.008(3)
C24 0.062(4) 0.017(3) 0.042(4) -0.007(3) -0.028(3) -0.001(3)
C25 0.043(3) 0.023(3) 0.026(3) 0.004(2) -0.016(3) -0.006(3)
C26 0.021(2) 0.021(3) 0.025(3) 0.000(2) -0.012(2) -0.003(2)
C27 0.021(2) 0.028(3) 0.022(3) -0.006(2) -0.004(2) -0.003(2)
C28 0.018(2) 0.021(3) 0.022(3) -0.004(2) 0.000(2) -0.004(2)

loop_
_atom_type_symbol
_atom_type_description
_atom_type_scat_dispersion_real
_atom_type_scat_dispersion_imag
_atom_type_scat_source
C C 0.0033 0.0016 'International Tables Vol C Tables 4.2.6.8 and 6.1.1.4'
N N 0.0061 0.0033 'International Tables Vol C Tables 4.2.6.8 and 6.1.1.4'
O O 0.0106 0.0060 'International Tables Vol C Tables 4.2.6.8 and 6.1.1.4'
Eu Eu -0.1578 3.6682 'International Tables Vol C Tables 4.2.6.8 and 6.1.1.4'
S S 0.1246 0.1234 'International Tables Vol C Tables 4.2.6.8 and 6.1.1.4'
H H 0.0000 0.0000 'International Tables Vol C Tables 4.2.6.8 and 6.1.1.4'

loop_
_geom_angle_atom_site_label_1
_geom_angle_atom_site_label_2
_geom_angle_atom_site_label_3
_geom_angle
_geom_angle_site_symmetry_1
_geom_angle_site_symmetry_3
O12 Eu1 O14 141.85(15) 1_645 1_545
O12 Eu1 O7 87.51(15) 1_645 .
O14 Eu1 O7 78.76(14) 1_545 .
O12 Eu1 O3 76.89(14) 1_645 .
O14 Eu1 O3 93.54(14) 1_545 .
O7 Eu1 O3 143.76(14) . .
O12 Eu1 O1 140.36(15) 1_645 .
O14 Eu1 O1 74.49(14) 1_545 .
O7 Eu1 O1 86.16(15) . .
O3 Eu1 O1 126.20(13) . .
O12 Eu1 O5 74.79(14) 1_645 .
O14 Eu1 O5 141.15(13) 1_545 .
O7 Eu1 O5 125.57(12) . .
O3 Eu1 O5 81.86(14) . .
O1 Eu1 O5 77.44(14) . .
O12 Eu1 O17 71.30(16) 1_645 .
O14 Eu1 O17 70.75(16) 1_545 .
O7 Eu1 O17 74.33(17) . .
O3 Eu1 O17 69.74(17) . .
O1 Eu1 O17 142.70(17) . .
O5 Eu1 O17 139.62(16) . .
O12 Eu1 N1 132.57(15) 1_645 .
O14 Eu1 N1 69.08(15) 1_545 .
O7 Eu1 N1 139.91(15) . .
O3 Eu1 N1 63.73(13) . .
O1 Eu1 N1 63.01(14) . .
O5 Eu1 N1 74.46(13) . .
O17 Eu1 N1 114.56(15) . .
O12 Eu1 N2 66.56(14) 1_645 .
O14 Eu1 N2 132.66(15) 1_545 .
O7 Eu1 N2 63.27(14) . .
O3 Eu1 N2 133.80(14) . .
O1 Eu1 N2 75.72(14) . .
O5 Eu1 N2 62.43(13) . .
O17 Eu1 N2 119.94(15) . .
N1 Eu1 N2 125.39(14) . .
O8 Eu2 O18 84.88(16) . .
O8 Eu2 O4 76.79(15) . 1_565
O18 Eu2 O4 141.92(14) . 1_565
O8 Eu2 O22 149.35(13) . 2_565
O18 Eu2 O22 85.94(15) . 2_565
O4 Eu2 O22 93.09(13) 1_565 2_565
O8 Eu2 O19 79.96(14) . .
O18 Eu2 O19 71.49(14) . .
O4 Eu2 O19 72.60(14) 1_565 .
O22 Eu2 O19 69.39(13) 2_565 .
O8 Eu2 O16 77.73(13) . 2_565
O18 Eu2 O16 69.07(14) . 2_565
O4 Eu2 O16 136.10(13) 1_565 2_565
O22 Eu2 O16 125.41(12) 2_565 2_565
O19 Eu2 O16 135.92(13) . 2_565
O8 Eu2 O15 129.42(13) . 2_565
O18 Eu2 O15 75.61(14) . 2_565
O4 Eu2 O15 140.87(14) 1_565 2_565
O22 Eu2 O15 75.78(12) 2_565 2_565
O19 Eu2 O15 133.02(13) . 2_565
O16 Eu2 O15 51.76(12) 2_565 2_565
O8 Eu2 O10 127.93(13) . .
O18 Eu2 O10 142.01(14) . .
O4 Eu2 O10 72.31(14) 1_565 .
O22 Eu2 O10 73.64(12) 2_565 .
O19 Eu2 O10 126.55(13) . .
O16 Eu2 O10 96.97(13) 2_565 .
O15 Eu2 O10 68.57(12) 2_565 .
O8 Eu2 O9 79.28(13) . .
O18 Eu2 O9 140.19(14) . .
O4 Eu2 O9 68.60(13) 1_565 .
O22 Eu2 O9 124.28(13) 2_565 .
O19 Eu2 O9 139.15(13) . .
O16 Eu2 O9 71.95(13) 2_565 .
O15 Eu2 O9 86.74(13) 2_565 .
O10 Eu2 O9 50.81(12) . .
O8 Eu2 C28 103.17(15) . 2_565
O18 Eu2 C28 71.55(14) . 2_565
O4 Eu2 C28 144.92(14) 1_565 2_565
O22 Eu2 C28 101.50(14) 2_565 2_565
O19 Eu2 C28 142.44(14) . 2_565
O16 Eu2 C28 25.44(14) 2_565 2_565
O15 Eu2 C28 26.39(14) 2_565 2_565
O10 Eu2 C28 81.40(14) . 2_565
O9 Eu2 C28 76.86(13) . 2_565
O8 Eu2 C20 102.22(15) . .
O18 Eu2 C20 153.52(14) . .
O4 Eu2 C20 64.20(14) 1_565 .
O22 Eu2 C20 98.97(14) 2_565 .
O19 Eu2 C20 134.63(13) . .
O16 Eu2 C20 87.34(13) 2_565 .
O15 Eu2 C20 80.39(13) 2_565 .
O10 Eu2 C20 26.06(13) . .
O9 Eu2 C20 25.35(13) . .
C28 Eu2 C20 81.97(14) 2_565 .
O20 Eu3 O13 90.47(13) 2_565 .
O20 Eu3 O11 157.23(13) 2_565 .
O13 Eu3 O11 84.88(14) . .
O20 Eu3 O15 82.23(12) 2_565 .
O13 Eu3 O15 126.30(13) . .
O11 Eu3 O15 82.65(13) . .
O20 Eu3 O10 73.58(12) 2_565 .
O13 Eu3 O10 75.61(13) . .
O11 Eu3 O10 126.19(12) . .
O15 Eu3 O10 147.82(12) . .
O20 Eu3 N3 136.47(13) 2_565 .
O13 Eu3 N3 79.73(14) . .
O11 Eu3 N3 64.51(13) . .
O15 Eu3 N3 136.90(13) . .
O10 Eu3 N3 62.90(13) . .
O20 Eu3 N4 87.91(13) 2_565 .
O13 Eu3 N4 63.83(14) . .
O11 Eu3 N4 70.02(13) . .
O15 Eu3 N4 62.79(13) . .
O10 Eu3 N4 135.16(13) . .
N3 Eu3 N4 123.24(14) . .
O20 Eu3 O21 117.83(12) 2_565 .
O13 Eu3 O21 149.20(13) . .
O11 Eu3 O21 73.33(13) . .
O15 Eu3 O21 72.98(13) . .
O10 Eu3 O21 99.74(13) . .
N3 Eu3 O21 71.40(13) . .
N4 Eu3 O21 124.86(14) . .
O20 Eu3 O20 65.06(13) 2_565 .
O13 Eu3 O20 145.11(13) . .
O11 Eu3 O20 127.19(12) . .
O15 Eu3 O20 76.91(12) . .
O10 Eu3 O20 73.81(12) . .
N3 Eu3 O20 100.61(12) . .
N4 Eu3 O20 134.27(12) . .
O21 Eu3 O20 54.26(11) . .
O20 Eu3 S 90.94(9) 2_565 .
O13 Eu3 S 164.93(10) . .
O11 Eu3 S 99.31(10) . .
O15 Eu3 S 68.74(9) . .
O10 Eu3 S 90.41(9) . .
N3 Eu3 S 88.97(10) . .
N4 Eu3 S 131.22(10) . .
O21 Eu3 S 26.99(8) . .
O20 Eu3 S 27.89(8) . .
O20 Eu3 Eu3 33.96(9) 2_565 2_565
O13 Eu3 Eu3 120.66(10) . 2_565
O11 Eu3 Eu3 153.85(10) . 2_565
O15 Eu3 Eu3 77.49(9) . 2_565
O10 Eu3 Eu3 70.56(9) . 2_565
N3 Eu3 Eu3 121.76(10) . 2_565
N4 Eu3 Eu3 114.16(9) . 2_565
O21 Eu3 Eu3 84.61(8) . 2_565
O20 Eu3 Eu3 31.09(7) . 2_565
S Eu3 Eu3 57.64(2) . 2_565
O23 S O22 109.6(2) . .
O23 S O21 112.0(2) . .
O22 S O21 111.6(2) . .
O23 S O20 110.6(2) . .
O22 S O20 109.1(2) . .
O21 S O20 103.8(2) . .
O23 S Eu3 136.80(18) . .
O22 S Eu3 113.61(15) . .
O21 S Eu3 51.59(15) . .
O20 S Eu3 53.76(14) . .
C1 N1 C5 118.7(5) . .
C1 N1 Eu1 121.1(4) . .
C5 N1 Eu1 119.4(3) . .
C8 N2 C12 119.3(5) . .
C8 N2 Eu1 120.8(4) . .
C12 N2 Eu1 118.2(4) . .
C15 N3 C19 118.9(5) . .
C15 N3 Eu3 121.5(3) . .
C19 N3 Eu3 119.3(4) . .
C22 N4 C26 118.7(5) . .
C22 N4 Eu3 119.2(4) . .
C26 N4 Eu3 121.3(3) . .
C6 O1 Eu1 124.0(4) . .
C7 O3 Eu1 123.7(4) . .
C7 O4 Eu2 137.8(4) . 1_545
C13 O5 Eu1 123.1(3) . .
C13 O6 H6 91.6 . .
C14 O7 Eu1 126.6(4) . .
C14 O8 Eu2 144.5(4) . .
C20 O9 Eu2 92.9(3) . .
C20 O10 Eu3 123.3(3) . .
C20 O10 Eu2 92.5(3) . .
Eu3 O10 Eu2 143.41(16) . .
C21 O11 Eu3 124.8(3) . .
C21 O12 Eu1 158.7(4) . 1_465
C27 O13 Eu3 125.5(4) . .
C27 O14 Eu1 134.0(4) . 1_565
C28 O15 Eu3 125.2(3) . .
C28 O15 Eu2 92.4(3) . 2_565
Eu3 O15 Eu2 142.26(16) . 2_565
C28 O16 Eu2 93.7(3) . 2_565
Eu2 O18 H18C 114.4 . .
Eu2 O18 H18D 130.9 . .
H18C O18 H18D 107.7 . .
Eu2 O19 H19A 133.2 . .
Eu2 O19 H19B 118.6 . .
H19A O19 H19B 107.7 . .
S O20 Eu3 139.6(2) . 2_565
S O20 Eu3 98.35(17) . .
Eu3 O20 Eu3 114.94(13) 2_565 .
S O21 Eu3 101.42(19) . .
S O22 Eu2 137.8(2) . 2_565
H24C O24 H24D 107.7 . .
H25C O25 H25D 107.7 . .
H26A O26 H26B 107.7 . .
N1 C1 C2 122.2(5) . .
N1 C1 C6 113.5(5) . .
C2 C1 C6 124.3(5) . .
C3 C2 C1 118.6(5) . .
C3 C2 H2A 120.7 . .
C1 C2 H2A 120.7 . .
C2 C3 C4 119.3(6) . .
C2 C3 H3A 120.3 . .
C4 C3 H3A 120.3 . .
C5 C4 C3 119.0(6) . .
C5 C4 H4A 120.5 . .
C3 C4 H4A 120.5 . .
N1 C5 C4 122.1(5) . .
N1 C5 C7 113.8(5) . .
C4 C5 C7 124.0(5) . .
O1 C6 O2 125.6(6) . .
O1 C6 C1 117.2(5) . .
O2 C6 C1 117.2(5) . .
O4 C7 O3 125.5(5) . .
O4 C7 C5 118.1(5) . .
O3 C7 C5 116.4(5) . .
N2 C8 C9 122.5(5) . .
N2 C8 C13 113.3(5) . .
C9 C8 C13 124.1(6) . .
C8 C9 C10 118.6(6) . .
C8 C9 H9A 120.7 . .
C10 C9 H9A 120.7 . .
C11 C10 C9 118.9(7) . .
C11 C10 H10A 120.6 . .
C9 C10 H10A 120.6 . .
C10 C11 C12 119.0(6) . .
C10 C11 H11A 120.5 . .
C12 C11 H11A 120.5 . .
N2 C12 C11 121.6(5) . .
N2 C12 C14 114.1(5) . .
C11 C12 C14 124.2(5) . .
O5 C13 O6 125.2(5) . .
O5 C13 C8 118.6(5) . .
O6 C13 C8 116.2(5) . .
O7 C14 O8 127.1(5) . .
O7 C14 C12 116.8(5) . .
O8 C14 C12 116.0(5) . .
N3 C15 C16 122.4(5) . .
N3 C15 C20 113.1(5) . .
C16 C15 C20 124.4(5) . .
C17 C16 C15 118.9(5) . .
C17 C16 H16A 120.5 . .
C15 C16 H16A 120.5 . .
C18 C17 C16 118.9(5) . .
C18 C17 H17A 120.5 . .
C16 C17 H17A 120.5 . .
C17 C18 C19 119.3(5) . .
C17 C18 H18A 120.3 . .
C19 C18 H18A 120.3 . .
N3 C19 C18 121.4(5) . .
N3 C19 C21 114.1(4) . .
C18 C19 C21 124.4(5) . .
O9 C20 O10 120.9(5) . .
O9 C20 C15 122.0(5) . .
O10 C20 C15 116.9(5) . .
O9 C20 Eu2 61.8(3) . .
O10 C20 Eu2 61.4(3) . .
C15 C20 Eu2 161.2(3) . .
O12 C21 O11 125.2(5) . .
O12 C21 C19 118.0(5) . .
O11 C21 C19 116.8(4) . .
N4 C22 C23 122.4(5) . .
N4 C22 C27 113.5(5) . .
C23 C22 C27 124.0(5) . .
C24 C23 C22 118.0(6) . .
C24 C23 H23A 121.0 . .
C22 C23 H23A 121.0 . .
C23 C24 C25 120.0(6) . .
C23 C24 H24A 120.0 . .
C25 C24 H24A 120.0 . .
C26 C25 C24 118.5(6) . .
C26 C25 H25A 120.8 . .
C24 C25 H25A 120.8 . .
N4 C26 C25 122.4(5) . .
N4 C26 C28 113.6(5) . .
C25 C26 C28 124.0(5) . .
O13 C27 O14 127.0(6) . .
O13 C27 C22 116.9(5) . .
O14 C27 C22 116.1(5) . .
O16 C28 O15 121.9(5) . .
O16 C28 C26 121.8(5) . .
O15 C28 C26 116.3(5) . .
O16 C28 Eu2 60.9(3) . 2_565
O15 C28 Eu2 61.2(3) . 2_565
C26 C28 Eu2 174.8(4) . 2_565

loop_
_geom_bond_atom_site_label_1
_geom_bond_atom_site_label_2
_geom_bond_distance
_geom_bond_site_symmetry_2
Eu1 O12 2.359(4) 1_645
Eu1 O14 2.369(4) 1_545
Eu1 O7 2.407(4) .
Eu1 O3 2.431(4) .
Eu1 O1 2.474(4) .
Eu1 O5 2.506(4) .
Eu1 O17 2.513(4) .
Eu1 N1 2.536(4) .
Eu1 N2 2.561(4) .
Eu2 O8 2.328(4) .
Eu2 O18 2.398(4) .
Eu2 O4 2.414(4) 1_565
Eu2 O22 2.417(4) 2_565
Eu2 O19 2.494(4) .
Eu2 O16 2.523(4) 2_565
Eu2 O15 2.529(4) 2_565
Eu2 O10 2.565(4) .
Eu2 O9 2.574(4) .
Eu2 C28 2.883(5) 2_565
Eu2 C20 2.918(5) .
Eu3 O20 2.401(3) 2_565
Eu3 O13 2.405(4) .
Eu3 O11 2.410(4) .
Eu3 O15 2.460(4) .
Eu3 O10 2.461(4) .
Eu3 N3 2.515(4) .
Eu3 N4 2.537(4) .
Eu3 O21 2.547(4) .
Eu3 O20 2.597(4) .
Eu3 S 3.1859(12) .
Eu3 Eu3 4.2156(6) 2_565
S O23 1.443(4) .
S O22 1.474(4) .
S O21 1.475(4) .
S O20 1.506(3) .
N1 C1 1.333(7) .
N1 C5 1.343(7) .
N2 C8 1.334(7) .
N2 C12 1.335(7) .
N3 C15 1.336(7) .
N3 C19 1.343(7) .
N4 C22 1.330(7) .
N4 C26 1.341(7) .
O1 C6 1.262(7) .
O2 C6 1.263(7) .
O3 C7 1.265(7) .
O4 C7 1.241(7) .
O4 Eu2 2.414(4) 1_545
O5 C13 1.244(7) .
O6 C13 1.272(7) .
O6 H6 1.0055 .
O7 C14 1.231(7) .
O8 C14 1.262(7) .
O9 C20 1.251(7) .
O10 C20 1.283(6) .
O11 C21 1.260(6) .
O12 C21 1.246(6) .
O12 Eu1 2.359(4) 1_465
O13 C27 1.248(7) .
O14 C27 1.262(7) .
O14 Eu1 2.369(4) 1_565
O15 C28 1.282(7) .
O15 Eu2 2.529(4) 2_565
O16 C28 1.241(7) .
O16 Eu2 2.523(4) 2_565
O18 H18C 0.8501 .
O18 H18D 0.8500 .
O19 H19A 0.8500 .
O19 H19B 0.8500 .
O20 Eu3 2.401(3) 2_565
O22 Eu2 2.417(4) 2_565
O24 H24C 0.8500 .
O24 H24D 0.8500 .
O25 H25C 0.8500 .
O25 H25D 0.8499 .
O26 H26A 0.8500 .
O26 H26B 0.8499 .
C1 C2 1.390(8) .
C1 C6 1.508(8) .
C2 C3 1.373(9) .
C2 H2A 0.9300 .
C3 C4 1.379(9) .
C3 H3A 0.9300 .
C4 C5 1.375(7) .
C4 H4A 0.9300 .
C5 C7 1.513(8) .
C8 C9 1.363(9) .
C8 C13 1.500(8) .
C9 C10 1.401(10) .
C9 H9A 0.9300 .
C10 C11 1.370(10) .
C10 H10A 0.9300 .
C11 C12 1.388(9) .
C11 H11A 0.9300 .
C12 C14 1.506(7) .
C15 C16 1.382(8) .
C15 C20 1.490(7) .
C16 C17 1.380(8) .
C16 H16A 0.9300 .
C17 C18 1.378(9) .
C17 H17A 0.9300 .
C18 C19 1.390(7) .
C18 H18A 0.9300 .
C19 C21 1.510(8) .
C22 C23 1.400(8) .
C22 C27 1.517(8) .
C23 C24 1.362(9) .
C23 H23A 0.9300 .
C24 C25 1.390(8) .
C24 H24A 0.9300 .
C25 C26 1.370(8) .
C25 H25A 0.9300 .
C26 C28 1.496(7) .
C28 Eu2 2.883(5) 2_565

loop_
_geom_hbond_atom_site_label_D
_geom_hbond_atom_site_label_H
_geom_hbond_atom_site_label_A
_geom_hbond_distance_DH
_geom_hbond_distance_HA
_geom_hbond_distance_DA
_geom_hbond_angle_DHA
_geom_hbond_site_symmetry_A
O18 H18D O23 0.85 1.85 2.698(5) 172.6 1_655
O25 H25D O11 0.85 2.09 2.940(7) 175.1 2_565
